data_2011941
loop_
_publ_author_name
'Tomura, Masaaki'
'Yamashita, Yoshiro'

_publ_section_title
;
 A molecule with a <i>C</i>~1~-homobasketane framework
;
_journal_issue 5
_journal_name_full 'Acta Crystallographica Section C'
_journal_page_first 619
_journal_page_last 620
_journal_paper_doi 10.1107/S0108270101002761
_journal_volume 57
_journal_year 2001
_chemical_formula_moiety 'C32 H28 S2'
_chemical_formula_sum 'C32 H28 S2'
_chemical_formula_weight 476.66
_chemical_name_common
;
5,7-dimethyl-1,2-diphenyl-6-(4,5-benzo-1,3-dithiol-2-ylidene)-
C~1~-homobasketane
;
_chemical_name_systematic
;
5,7-dimethyl-1,2-diphenyl-6-(1,3-benzodithiol-2-ylidene)
pentacyclo[5.4.0.0^2,5^.0^3,11^.0^4,8^]undecane
;
_space_group_IT_number 2
_symmetry_cell_setting triclinic
_symmetry_space_group_name_Hall '-P 1'
_symmetry_space_group_name_H-M 'P -1'
_cell_angle_alpha 94.091(11)
_cell_angle_beta 95.769(11)
_cell_angle_gamma 70.809(9)
_cell_formula_units_Z 2
_cell_length_a 9.7467(12)
_cell_length_b 14.2911(18)
_cell_length_c 9.2122(11)
_cell_measurement_reflns_used 25
_cell_measurement_temperature 296(2)
_cell_measurement_theta_max 15.0
_cell_measurement_theta_min 14.7
_cell_volume 1204.7(3)
_computing_cell_refinement 'MSC/AFC Diffractometer Control Software'
_computing_data_collection
;MSC/AFC Diffractometer Control Software (Molecular Structure Corporation,
 1988)
;
_computing_data_reduction 'TEXSAN (Molecular Structure Corporation, 1995)'
_computing_molecular_graphics 'ORTEPII (Johnson, 1976)'
_computing_publication_material SHELXL97
_computing_structure_refinement 'SHELXL97 (Sheldrick, 1997)'
_computing_structure_solution 'SHELXS97 (Sheldrick, 1997)'
_diffrn_ambient_temperature 296(2)
_diffrn_measured_fraction_theta_full .999
_diffrn_measured_fraction_theta_max .999
_diffrn_measurement_device_type 'Rigaku AFC-7R'
_diffrn_measurement_method \w/2\q
_diffrn_radiation_monochromator graphite
_diffrn_radiation_source 'Rigaku rotating anode'
_diffrn_radiation_type 'Mo K\a'
_diffrn_radiation_wavelength .71069
_diffrn_reflns_av_R_equivalents .022
_diffrn_reflns_av_sigmaI/netI .069
_diffrn_reflns_limit_h_max 12
_diffrn_reflns_limit_h_min 0
_diffrn_reflns_limit_k_max 18
_diffrn_reflns_limit_k_min -17
_diffrn_reflns_limit_l_max 11
_diffrn_reflns_limit_l_min -11
_diffrn_reflns_number 5854
_diffrn_reflns_theta_full 27.50
_diffrn_reflns_theta_max 27.50
_diffrn_reflns_theta_min 2.22
_diffrn_standards_decay_% .29
_diffrn_standards_interval_count 150
_diffrn_standards_number 3
_exptl_absorpt_coefficient_mu .241
_exptl_absorpt_correction_type none
_exptl_crystal_colour colourless
_exptl_crystal_density_diffrn 1.314
_exptl_crystal_density_method 'not measured'
_exptl_crystal_description prismatic
_exptl_crystal_F_000 504
_exptl_crystal_size_max .25
_exptl_crystal_size_mid .25
_exptl_crystal_size_min .20
_refine_diff_density_max .28
_refine_diff_density_min -.25
_refine_ls_extinction_method none
_refine_ls_goodness_of_fit_ref .998
_refine_ls_hydrogen_treatment refall
_refine_ls_matrix_type full
_refine_ls_number_parameters 419
_refine_ls_number_reflns 5529
_refine_ls_number_restraints 0
_refine_ls_restrained_S_all .998
_refine_ls_R_factor_all .117
_refine_ls_R_factor_gt .042
_refine_ls_shift/su_max <0.001
_refine_ls_shift/su_mean .000
_refine_ls_structure_factor_coef Fsqd
_refine_ls_weighting_details 'calc w = 1/[\s^2^(Fo^2^)+(0.0495P)^2^+0.2116P] where P=(Fo^2^+2Fc^2^)/3'
_refine_ls_weighting_scheme calc
_refine_ls_wR_factor_ref .122
_reflns_number_gt 3128
_reflns_number_total 5529
_reflns_threshold_expression I>2\s(I)
_cod_data_source_file bk1587.cif
_cod_data_source_block I
_cod_database_code 2011941
_cod_database_fobs_code 2011941

loop_
_symmetry_equiv_pos_as_xyz
'x, y, z'
'-x, -y, -z'

loop_
_atom_site_label
_atom_site_fract_x
_atom_site_fract_y
_atom_site_fract_z
_atom_site_U_iso_or_equiv
_atom_site_adp_type
_atom_site_calc_flag
_atom_site_refinement_flags
_atom_site_occupancy
_atom_site_disorder_assembly
_atom_site_disorder_group
_atom_site_type_symbol
S1 -.23454(7) .18529(6) .54815(7) .0520(2) Uani d . 1 . . S
S2 -.04779(7) .19613(6) .32029(7) .0512(2) Uani d . 1 . . S
C1 .0632(2) .14304(16) .5996(2) .0333(5) Uani d . 1 . . C
C2 .2208(2) .13212(16) .5797(2) .0355(5) Uani d . 1 . . C
C3 .2564(2) .20470(16) .7008(2) .0334(5) Uani d . 1 . . C
C4 .1572(2) .20119(16) .8286(2) .0327(5) Uani d . 1 . . C
C5 .0804(2) .12310(16) .7626(2) .0342(5) Uani d . 1 . . C
C6 .3150(3) .04636(18) .6826(3) .0424(6) Uani d . 1 . . C
H6 .388(3) -.0097(19) .644(3) .051(7) Uiso d . 1 . . H
C7 .3768(3) .11965(18) .7800(3) .0419(6) Uani d . 1 . . C
H7 .482(3) .1082(17) .782(3) .046(7) Uiso d . 1 . . H
C8 .3007(3) .14731(19) .9221(3) .0415(6) Uani d . 1 . . C
H8 .332(2) .1976(17) .977(2) .036(6) Uiso d . 1 . . H
C9 .2960(3) .0647(2) 1.0149(3) .0547(7) Uani d . 1 . . C
H9A .212(3) .0938(19) 1.085(3) .060(8) Uiso d . 1 . . H
H9B .386(3) .040(2) 1.082(3) .074(9) Uiso d . 1 . . H
C10 .2659(3) -.0170(2) .9148(3) .0554(7) Uani d . 1 . . C
H10A .358(3) -.076(2) .893(3) .063(8) Uiso d . 1 . . H
H10B .199(3) -.045(2) .953(3) .061(8) Uiso d . 1 . . H
C11 .2044(3) .02126(18) .7633(3) .0433(6) Uani d . 1 . . C
H11 .167(3) -.0255(18) .702(3) .043(7) Uiso d . 1 . . H
C12 -.0534(2) .16893(17) .5051(2) .0362(5) Uani d . 1 . . C
C13 -.3244(3) .23876(18) .3850(2) .0397(5) Uani d . 1 . . C
C14 -.4745(3) .2745(2) .3602(3) .0487(6) Uani d . 1 . . C
H14 -.538(3) .271(2) .432(3) .063(8) Uiso d . 1 . . H
C15 -.5359(3) .3161(2) .2287(3) .0556(7) Uani d . 1 . . C
H15 -.640(3) .342(2) .211(3) .067(9) Uiso d . 1 . . H
C16 -.4489(3) .3227(2) .1234(3) .0571(7) Uani d . 1 . . C
H16 -.491(3) .3551(19) .039(3) .056(8) Uiso d . 1 . . H
C17 -.2983(3) .2862(2) .1457(3) .0489(6) Uani d . 1 . . C
H17 -.238(3) .2896(19) .073(3) .055(8) Uiso d . 1 . . H
C18 -.2359(3) .24419(18) .2782(2) .0398(5) Uani d . 1 . . C
C19 .2787(3) .1271(2) .4323(3) .0479(6) Uani d . 1 . . C
H19A .386(3) .114(2) .450(3) .068(9) Uiso d . 1 . . H
H19B .237(3) .185(2) .380(3) .049(7) Uiso d . 1 . . H
H19C .267(3) .070(2) .368(3) .058(8) Uiso d . 1 . . H
C20 -.0490(3) .1210(2) .8398(3) .0433(6) Uani d . 1 . . C
H20A -.022(3) .1126(19) .940(3) .057(8) Uiso d . 1 . . H
H20B -.087(3) .066(2) .794(3) .061(8) Uiso d . 1 . . H
H20C -.133(3) .1821(19) .836(2) .041(7) Uiso d . 1 . . H
C21 .2762(2) .29957(17) .6665(2) .0370(5) Uani d . 1 . . C
C22 .1798(3) .3634(2) .5668(3) .0502(6) Uani d . 1 . . C
H22 .100(3) .3429(18) .519(3) .049(7) Uiso d . 1 . . H
C23 .2030(4) .4502(2) .5337(4) .0654(9) Uani d . 1 . . C
H23 .141(3) .486(2) .472(3) .064(10) Uiso d . 1 . . H
C24 .3199(4) .4747(2) .5992(4) .0742(10) Uani d . 1 . . C
H24 .333(4) .532(2) .568(3) .084(10) Uiso d . 1 . . H
C25 .4153(4) .4129(3) .6965(4) .0682(9) Uani d . 1 . . C
H25 .502(4) .425(2) .740(3) .080(10) Uiso d . 1 . . H
C26 .3943(3) .3258(2) .7294(3) .0509(7) Uani d . 1 . . C
H26 .467(3) .2791(19) .793(3) .051(8) Uiso d . 1 . . H
C27 .0513(2) .29437(17) .8900(2) .0359(5) Uani d . 1 . . C
C28 .0606(3) .3214(2) 1.0379(3) .0464(6) Uani d . 1 . . C
H28 .135(3) .2841(19) 1.098(3) .050(8) Uiso d . 1 . . H
C29 -.0422(4) .4035(2) 1.0957(4) .0639(9) Uani d . 1 . . C
H29 -.032(3) .417(2) 1.191(3) .068(9) Uiso d . 1 . . H
C30 -.1564(4) .4606(2) 1.0074(4) .0668(9) Uani d . 1 . . C
H30 -.224(3) .515(2) 1.043(3) .070(9) Uiso d . 1 . . H
C31 -.1682(3) .4354(2) .8612(4) .0588(8) Uani d . 1 . . C
H31 -.242(3) .475(2) .798(3) .065(9) Uiso d . 1 . . H
C32 -.0651(3) .35373(18) .8024(3) .0445(6) Uani d . 1 . . C
H32 -.076(3) .3344(18) .699(3) .046(7) Uiso d . 1 . . H

loop_
_atom_site_aniso_label
_atom_site_aniso_U_11
_atom_site_aniso_U_22
_atom_site_aniso_U_33
_atom_site_aniso_U_12
_atom_site_aniso_U_13
_atom_site_aniso_U_23
S1 .0384(3) .0869(5) .0375(3) -.0278(3) .0043(3) .0097(3)
S2 .0410(4) .0843(5) .0337(3) -.0256(3) .0044(3) .0094(3)
C1 .0371(12) .0336(12) .0313(11) -.0139(10) .0069(9) -.0032(9)
C2 .0357(12) .0360(12) .0354(11) -.0114(10) .0072(9) .0004(9)
C3 .0297(11) .0350(12) .0347(11) -.0085(9) .0047(9) .0028(9)
C4 .0349(11) .0337(12) .0295(10) -.0107(9) .0013(9) .0049(9)
C5 .0369(12) .0353(12) .0313(11) -.0120(10) .0053(9) .0032(9)
C6 .0405(13) .0336(13) .0481(14) -.0023(11) .0106(11) .0059(11)
C7 .0313(12) .0463(15) .0452(13) -.0071(11) .0023(10) .0110(11)
C8 .0375(13) .0452(14) .0381(12) -.0094(11) -.0038(10) .0063(11)
C9 .0496(16) .0649(19) .0447(14) -.0094(14) -.0016(13) .0223(14)
C10 .0561(17) .0477(17) .0607(17) -.0083(14) .0113(14) .0223(14)
C11 .0467(14) .0326(13) .0501(14) -.0095(11) .0094(11) .0061(11)
C12 .0365(12) .0459(14) .0316(11) -.0196(11) .0090(9) -.0020(10)
C13 .0401(13) .0439(14) .0380(12) -.0184(11) .0029(10) -.0030(10)
C14 .0398(14) .0528(16) .0540(16) -.0167(12) .0051(12) -.0049(13)
C15 .0429(15) .0565(18) .0624(18) -.0136(14) -.0084(13) -.0004(14)
C16 .0634(19) .0544(17) .0486(16) -.0168(15) -.0130(14) .0057(14)
C17 .0595(17) .0527(17) .0390(13) -.0252(14) -.0012(12) .0044(12)
C18 .0429(13) .0429(14) .0372(12) -.0200(11) .0018(10) -.0028(10)
C19 .0438(15) .0590(18) .0417(14) -.0156(14) .0136(12) -.0012(14)
C20 .0475(15) .0498(16) .0389(13) -.0219(14) .0106(11) .0034(12)
C21 .0383(12) .0350(12) .0387(12) -.0114(10) .0118(10) -.0010(10)
C22 .0431(14) .0422(15) .0648(17) -.0089(12) .0119(13) .0123(13)
C23 .067(2) .0438(17) .084(2) -.0054(16) .0272(18) .0200(16)
C24 .101(3) .0462(18) .093(3) -.038(2) .045(2) -.0056(18)
C25 .089(2) .072(2) .0649(19) -.054(2) .0201(18) -.0122(17)
C26 .0560(16) .0623(18) .0433(14) -.0316(15) .0073(12) -.0036(13)
C27 .0371(12) .0348(12) .0396(12) -.0149(10) .0102(10) .0002(10)
C28 .0556(16) .0494(16) .0402(13) -.0235(13) .0110(12) -.0009(12)
C29 .088(2) .063(2) .0559(18) -.0415(19) .0349(18) -.0203(16)
C30 .074(2) .0381(16) .093(3) -.0149(16) .048(2) -.0131(17)
C31 .0507(17) .0429(16) .081(2) -.0088(14) .0182(16) .0053(15)
C32 .0424(14) .0362(14) .0516(15) -.0075(11) .0063(11) .0030(11)

loop_
_atom_type_symbol
_atom_type_description
_atom_type_scat_dispersion_real
_atom_type_scat_dispersion_imag
_atom_type_scat_source
C C .0033 .0016 'International Tables Vol C Tables 4.2.6.8 and 6.1.1.4'
H H .0000 .0000 'International Tables Vol C Tables 4.2.6.8 and 6.1.1.4'
S S .1246 .1234 'International Tables Vol C Tables 4.2.6.8 and 6.1.1.4'

loop_
_geom_angle_atom_site_label_1
_geom_angle_atom_site_label_2
_geom_angle_atom_site_label_3
_geom_angle
_geom_angle_publ_flag
C13 S1 C12 97.14(11) no
C18 S2 C12 97.14(11) no
C12 C1 C2 129.83(19) n
C12 C1 C5 131.6(2) n
C2 C1 C5 98.42(17) yes
C19 C2 C1 123.4(2) n
C19 C2 C3 118.3(2) n
C1 C2 C3 102.99(17) yes
C19 C2 C6 114.1(2) n
C1 C2 C6 105.14(18) yes
C3 C2 C6 86.06(17) yes
C21 C3 C7 123.70(19) n
C21 C3 C2 122.38(18) n
C7 C3 C2 92.55(17) yes
C21 C3 C4 120.84(18) n
C7 C3 C4 85.66(16) yes
C2 C3 C4 103.21(16) yes
C27 C4 C8 119.30(19) n
C27 C4 C5 112.70(18) n
C8 C4 C5 109.99(18) yes
C27 C4 C3 121.27(17) n
C8 C4 C3 87.88(16) yes
C5 C4 C3 102.43(16) yes
C20 C5 C1 120.4(2) n
C20 C5 C11 112.26(19) n
C1 C5 C11 99.84(17) yes
C20 C5 C4 115.67(19) n
C1 C5 C4 101.40(16) yes
C11 C5 C4 105.02(18) yes
C11 C6 C7 109.3(2) yes
C11 C6 C2 104.63(19) yes
C7 C6 C2 91.41(18) yes
C11 C6 H6 114.3(15) no
C7 C6 H6 114.2(15) no
C2 C6 H6 120.4(15) no
C8 C7 C3 91.12(17) yes
C8 C7 C6 110.3(2) yes
C3 C7 C6 87.04(17) yes
C8 C7 H7 119.5(14) no
C3 C7 H7 125.3(14) no
C6 C7 H7 117.2(14) no
C9 C8 C7 118.8(2) yes
C9 C8 C4 116.3(2) yes
C7 C8 C4 88.01(17) yes
C9 C8 H8 113.4(13) no
C7 C8 H8 109.9(14) no
C4 C8 H8 107.5(13) no
C8 C9 C10 108.9(2) yes
C8 C9 H9A 108.6(15) no
C10 C9 H9A 109.8(15) no
C8 C9 H9B 112.1(18) no
C10 C9 H9B 112.7(17) no
H9A C9 H9B 105(2) no
C9 C10 C11 110.8(2) yes
C9 C10 H10A 114.4(15) no
C11 C10 H10A 102.7(15) no
C9 C10 H10B 113.2(17) no
C11 C10 H10B 108.6(16) no
H10A C10 H10B 106(2) no
C6 C11 C10 112.4(2) yes
C6 C11 C5 100.12(18) yes
C10 C11 C5 114.9(2) yes
C6 C11 H11 108.7(14) no
C10 C11 H11 112.7(14) no
C5 C11 H11 107.2(14) no
C1 C12 S2 123.47(17) no
C1 C12 S1 124.52(17) no
S2 C12 S1 111.96(12) no
C14 C13 C18 120.5(2) no
C14 C13 S1 123.19(19) no
C18 C13 S1 116.33(18) no
C15 C14 C13 119.3(3) no
C15 C14 H14 118.5(17) no
C13 C14 H14 122.2(17) no
C16 C15 C14 120.5(3) no
C16 C15 H15 119.7(18) no
C14 C15 H15 119.8(18) no
C15 C16 C17 121.0(3) no
C15 C16 H16 119.5(17) no
C17 C16 H16 119.4(17) no
C16 C17 C18 118.7(3) no
C16 C17 H17 121.2(16) no
C18 C17 H17 120.1(16) no
C17 C18 C13 120.0(2) no
C17 C18 S2 123.2(2) no
C13 C18 S2 116.74(18) no
C2 C19 H19A 106.8(17) no
C2 C19 H19B 114.1(15) no
H19A C19 H19B 109(2) no
C2 C19 H19C 112.3(15) no
H19A C19 H19C 106(2) no
H19B C19 H19C 108(2) no
C5 C20 H20A 109.4(17) no
C5 C20 H20B 110.4(15) no
H20A C20 H20B 111(2) no
C5 C20 H20C 115.2(14) no
H20A C20 H20C 104(2) no
H20B C20 H20C 106(2) no
C26 C21 C22 117.6(2) no
C26 C21 C3 120.9(2) no
C22 C21 C3 121.4(2) no
C23 C22 C21 120.3(3) no
C23 C22 H22 122.3(15) no
C21 C22 H22 117.4(15) no
C24 C23 C22 120.7(3) no
C24 C23 H23 123(2) no
C22 C23 H23 116(2) no
C25 C24 C23 119.7(3) no
C25 C24 H24 124(2) no
C23 C24 H24 116(2) no
C24 C25 C26 120.2(3) no
C24 C25 H25 123(2) no
C26 C25 H25 117(2) no
C25 C26 C21 121.5(3) no
C25 C26 H26 120.0(15) no
C21 C26 H26 118.3(15) no
C32 C27 C28 117.4(2) no
C32 C27 C4 121.1(2) no
C28 C27 C4 121.4(2) no
C29 C28 C27 121.3(3) no
C29 C28 H28 119.5(17) no
C27 C28 H28 119.2(17) no
C30 C29 C28 120.3(3) no
C30 C29 H29 122(2) no
C28 C29 H29 118(2) no
C31 C30 C29 119.6(3) no
C31 C30 H30 118.8(19) no
C29 C30 H30 121.7(19) no
C30 C31 C32 120.5(3) no
C30 C31 H31 121.0(18) no
C32 C31 H31 118.4(19) no
C31 C32 C27 121.0(3) no
C31 C32 H32 120.3(14) no
C27 C32 H32 118.6(14) no

loop_
_geom_bond_atom_site_label_1
_geom_bond_atom_site_label_2
_geom_bond_site_symmetry_2
_geom_bond_distance
_geom_bond_publ_flag
S1 C13 . 1.752(2) no
S1 C12 . 1.784(2) no
S2 C18 . 1.746(2) no
S2 C12 . 1.783(2) no
C1 C12 . 1.326(3) n
C1 C2 . 1.521(3) yes
C1 C5 . 1.531(3) yes
C2 C19 . 1.511(3) n
C2 C3 . 1.560(3) yes
C2 C6 . 1.579(3) yes
C3 C21 . 1.490(3) n
C3 C7 . 1.550(3) yes
C3 C4 . 1.610(3) yes
C4 C27 . 1.505(3) n
C4 C8 . 1.561(3) yes
C4 C5 . 1.592(3) yes
C5 C20 . 1.519(3) n
C5 C11 . 1.556(3) yes
C6 C11 . 1.515(3) yes
C6 C7 . 1.561(4) yes
C6 H6 . .95(3) no
C7 C8 . 1.532(3) yes
C7 H7 . .98(2) no
C8 C9 . 1.522(4) yes
C8 H8 . .96(2) no
C9 C10 . 1.522(4) yes
C9 H9A . 1.05(3) no
C9 H9B . 1.00(3) no
C10 C11 . 1.527(4) yes
C10 H10A . 1.03(3) no
C10 H10B . .98(3) no
C11 H11 . .98(2) no
C13 C14 . 1.383(3) no
C13 C18 . 1.394(3) no
C14 C15 . 1.379(4) no
C14 H14 . .96(3) no
C15 C16 . 1.379(4) no
C15 H15 . .96(3) no
C16 C17 . 1.385(4) no
C16 H16 . .92(3) no
C17 C18 . 1.391(3) no
C17 H17 . .95(3) no
C19 H19A . 1.00(3) no
C19 H19B . .94(3) no
C19 H19C . 1.01(3) no
C20 H20A . .94(3) no
C20 H20B . 1.03(3) no
C20 H20C . .98(2) no
C21 C26 . 1.386(3) no
C21 C22 . 1.393(3) no
C22 C23 . 1.391(4) no
C22 H22 . .97(3) no
C23 C24 . 1.370(5) no
C23 H23 . .85(3) no
C24 C25 . 1.361(5) no
C24 H24 . .94(3) no
C25 C26 . 1.384(4) no
C25 H25 . .96(3) no
C26 H26 . .97(3) no
C27 C32 . 1.392(3) no
C27 C28 . 1.392(3) no
C28 C29 . 1.381(4) no
C28 H28 . .91(3) no
C29 C30 . 1.373(5) no
C29 H29 . .89(3) no
C30 C31 . 1.372(5) no
C30 H30 . .90(3) no
C31 C32 . 1.384(4) no
C31 H31 . .93(3) no
C32 H32 . .98(2) no

loop_
_geom_torsion_atom_site_label_1
_geom_torsion_atom_site_label_2
_geom_torsion_atom_site_label_3
_geom_torsion_atom_site_label_4
_geom_torsion
_geom_torsion_publ_flag
C12 C1 C2 C19 -14.7(4) no
C5 C1 C2 C19 169.5(2) no
C12 C1 C2 C3 122.7(3) no
C5 C1 C2 C3 -53.13(19) no
C12 C1 C2 C6 -147.9(2) no
C5 C1 C2 C6 36.3(2) no
C19 C2 C3 C21 30.9(3) no
C1 C2 C3 C21 -109.1(2) no
C6 C2 C3 C21 146.2(2) no
C19 C2 C3 C7 -102.4(2) no
C1 C2 C3 C7 117.57(18) no
C6 C2 C3 C7 12.93(17) no
C19 C2 C3 C4 171.5(2) no
C1 C2 C3 C4 31.4(2) no
C6 C2 C3 C4 -73.20(17) no
C21 C3 C4 C27 16.2(3) no
C7 C3 C4 C27 143.3(2) no
C2 C3 C4 C27 -125.1(2) no
C21 C3 C4 C8 -107.2(2) no
C7 C3 C4 C8 19.89(17) no
C2 C3 C4 C8 111.49(18) no
C21 C3 C4 C5 142.82(19) no
C7 C3 C4 C5 -90.11(17) no
C2 C3 C4 C5 1.5(2) no
C12 C1 C5 C20 6.8(4) no
C2 C1 C5 C20 -177.5(2) no
C12 C1 C5 C11 130.0(3) no
C2 C1 C5 C11 -54.3(2) no
C12 C1 C5 C4 -122.3(3) no
C2 C1 C5 C4 53.39(19) no
C27 C4 C5 C20 -33.6(3) no
C8 C4 C5 C20 102.1(2) no
C3 C4 C5 C20 -165.57(19) no
C27 C4 C5 C1 98.45(19) no
C8 C4 C5 C1 -125.77(18) no
C3 C4 C5 C1 -33.49(19) no
C27 C4 C5 C11 -157.98(17) no
C8 C4 C5 C11 -22.2(2) no
C3 C4 C5 C11 70.08(19) no
C19 C2 C6 C11 -143.1(2) no
C1 C2 C6 C11 -4.9(2) no
C3 C2 C6 C11 97.5(2) no
C19 C2 C6 C7 106.5(2) no
C1 C2 C6 C7 -115.24(18) no
C3 C2 C6 C7 -12.83(16) no
C21 C3 C7 C8 104.3(2) no
C2 C3 C7 C8 -123.33(18) no
C4 C3 C7 C8 -20.27(17) no
C21 C3 C7 C6 -145.4(2) no
C2 C3 C7 C6 -13.07(17) no
C4 C3 C7 C6 89.99(16) no
C11 C6 C7 C8 -3.0(3) no
C2 C6 C7 C8 103.0(2) no
C11 C6 C7 C3 -93.1(2) no
C2 C6 C7 C3 12.91(16) no
C3 C7 C8 C9 140.1(2) no
C6 C7 C8 C9 52.8(3) no
C3 C7 C8 C4 20.89(18) no
C6 C7 C8 C4 -66.4(2) no
C27 C4 C8 C9 93.4(3) no
C5 C4 C8 C9 -39.0(3) no
C3 C4 C8 C9 -141.5(2) no
C27 C4 C8 C7 -145.2(2) no
C5 C4 C8 C7 82.4(2) no
C3 C4 C8 C7 -20.08(17) no
C7 C8 C9 C10 -40.8(3) no
C4 C8 C9 C10 62.4(3) no
C8 C9 C10 C11 -17.5(3) no
C7 C6 C11 C10 -53.8(3) no
C2 C6 C11 C10 -150.5(2) no
C7 C6 C11 C5 68.7(2) no
C2 C6 C11 C5 -28.1(2) no
C9 C10 C11 C6 67.3(3) no
C9 C10 C11 C5 -46.3(3) no
C20 C5 C11 C6 -179.4(2) no
C1 C5 C11 C6 51.8(2) no
C4 C5 C11 C6 -53.0(2) no
C20 C5 C11 C10 -58.8(3) no
C1 C5 C11 C10 172.4(2) no
C4 C5 C11 C10 67.7(2) no
C2 C1 C12 S2 1.3(4) no
C5 C1 C12 S2 175.75(18) no
C2 C1 C12 S1 -176.28(18) no
C5 C1 C12 S1 -1.8(4) no
C18 S2 C12 C1 -169.7(2) no
C18 S2 C12 S1 8.08(15) no
C13 S1 C12 C1 169.9(2) no
C13 S1 C12 S2 -7.84(15) no
C12 S1 C13 C14 -175.3(2) no
C12 S1 C13 C18 4.6(2) no
C18 C13 C14 C15 -.3(4) no
S1 C13 C14 C15 179.6(2) no
C13 C14 C15 C16 -.4(4) no
C14 C15 C16 C17 1.2(4) no
C15 C16 C17 C18 -1.2(4) no
C16 C17 C18 C13 .4(4) no
C16 C17 C18 S2 -179.7(2) no
C14 C13 C18 C17 .3(4) no
S1 C13 C18 C17 -179.55(19) no
C14 C13 C18 S2 -179.6(2) no
S1 C13 C18 S2 .6(3) no
C12 S2 C18 C17 174.7(2) no
C12 S2 C18 C13 -5.4(2) no
C7 C3 C21 C26 -13.2(3) no
C2 C3 C21 C26 -132.3(2) no
C4 C3 C21 C26 93.8(3) no
C7 C3 C21 C22 164.7(2) no
C2 C3 C21 C22 45.6(3) no
C4 C3 C21 C22 -88.3(3) no
C26 C21 C22 C23 -.3(4) no
C3 C21 C22 C23 -178.2(2) no
C21 C22 C23 C24 -.5(5) no
C22 C23 C24 C25 .7(5) no
C23 C24 C25 C26 -.1(5) no
C24 C25 C26 C21 -.7(5) no
C22 C21 C26 C25 .9(4) no
C3 C21 C26 C25 178.9(2) no
C8 C4 C27 C32 169.1(2) no
C5 C4 C27 C32 -59.6(3) no
C3 C4 C27 C32 62.2(3) no
C8 C4 C27 C28 -14.8(3) no
C5 C4 C27 C28 116.5(2) no
C3 C4 C27 C28 -121.7(2) no
C32 C27 C28 C29 .5(4) no
C4 C27 C28 C29 -175.7(2) no
C27 C28 C29 C30 -.2(4) no
C28 C29 C30 C31 .3(5) no
C29 C30 C31 C32 -.8(5) no
C30 C31 C32 C27 1.2(4) no
C28 C27 C32 C31 -1.0(4) no
C4 C27 C32 C31 175.3(2) no

loop_
_cod_related_entry_id
_cod_related_entry_database
_cod_related_entry_code
1 ChemSpider 21135284
